data_7155689
loop_
_publ_author_name
'Xia, Ai-Bao'
'Zhang, Xiao-Long'
'Tang, Chengke'
'Feng, Kai-Xiang'
'Du, Xiao-Hua'
'Xu, Danqian'

_publ_section_title
;
 One-pot Asymmetric Synthesis of Spiro[dihydrofurocoumarin/ pyrazolone]
 Scaffolds by Michael Addition/I2-Mediated Cyclization Sequence
;
_journal_name_full 'Org. Biomol. Chem.'
_journal_paper_doi 10.1039/C7OB00986K
_journal_year 2017
_chemical_absolute_configuration ad
_chemical_compound_source 'organic synthesis'
_chemical_formula_moiety C26H17BrN2O4
_chemical_formula_sum 'C27 H19 Br Cl2 N2 O4'
_chemical_formula_weight 586.25
_chemical_melting_point 165.4
_chemical_name_common 'Annulated hydroxycoumarin'
_chemical_name_systematic
(2R,3S)-3-(3-bromophenyl)-3'-methyl-1'-phenyl-3H,4H-spiro[furo[3,2-c]chromene-2,4'-pyrazole]-4,5'(1'H)-dione
_chemical_properties_physical ', Heat-sensitive'
_space_group_crystal_system monoclinic
_space_group_IT_number 4
_space_group_name_Hall 'P 2yb'
_space_group_name_H-M_alt 'P 1 21 1'
_symmetry_space_group_name_Hall 'P 2yb'
_symmetry_space_group_name_H-M 'P 1 21 1'
_atom_sites_solution_hydrogens geom
_audit_creation_method SHELXL-2013
_audit_update_record
;
2016-10-14 deposited with the CCDC.
2017-06-15 downloaded from the CCDC.
;
_cell_angle_alpha 90
_cell_angle_beta 94.291(6)
_cell_angle_gamma 90
_cell_formula_units_Z 2
_cell_length_a 8.743(2)
_cell_length_b 9.675(3)
_cell_length_c 15.147(4)
_cell_measurement_reflns_used 1185
_cell_measurement_temperature 293(2)
_cell_measurement_theta_max 40.736
_cell_measurement_theta_min 5.000
_cell_volume 1277.7(6)
_computing_cell_refinement 'Bruker SMART'
_computing_data_collection 'Bruker SMART'
_computing_data_reduction 'Bruker SHELXTL'
_computing_molecular_graphics 'Bruker SHELXTL'
_computing_publication_material 'Bruker SHELXTL'
_computing_structure_refinement 'SHELXL-2013 (Sheldrick, 2013)'
_computing_structure_solution 'Bruker SHELXTL'
_diffrn_ambient_temperature 293(2)
_diffrn_measured_fraction_theta_full 0.974
_diffrn_measured_fraction_theta_max 0.999
_diffrn_measurement_device_type 'CCD area detector'
_diffrn_measurement_method 'phi and omega scans'
_diffrn_radiation_type MoK\a
_diffrn_radiation_wavelength 0.71073
_diffrn_reflns_av_R_equivalents 0.0434
_diffrn_reflns_av_unetI/netI 0.1144
_diffrn_reflns_Laue_measured_fraction_full 0.974
_diffrn_reflns_Laue_measured_fraction_max 0.999
_diffrn_reflns_limit_h_max 10
_diffrn_reflns_limit_h_min -10
_diffrn_reflns_limit_k_max 11
_diffrn_reflns_limit_k_min -11
_diffrn_reflns_limit_l_max 13
_diffrn_reflns_limit_l_min -18
_diffrn_reflns_number 7093
_diffrn_reflns_point_group_measured_fraction_full 0.922
_diffrn_reflns_point_group_measured_fraction_max 0.946
_diffrn_reflns_theta_full 25.242
_diffrn_reflns_theta_max 24.998
_diffrn_reflns_theta_min 2.336
_exptl_absorpt_coefficient_mu 1.855
_exptl_absorpt_correction_T_max 0.7456
_exptl_absorpt_correction_T_min 0.5635
_exptl_absorpt_correction_type multi-scan
_exptl_absorpt_process_details sadabs
_exptl_crystal_colour colorless
_exptl_crystal_density_diffrn 1.524
_exptl_crystal_description prismatic
_exptl_crystal_F_000 592
_exptl_crystal_recrystallization_method 'Re-crystallisation from solvent: Dichloromethane'
_exptl_crystal_size_max 0.200
_exptl_crystal_size_mid 0.160
_exptl_crystal_size_min 0.130
_refine_diff_density_max 0.419
_refine_diff_density_min -0.310
_refine_diff_density_rms 0.063
_refine_ls_abs_structure_details
; 
 Flack x determined using 918 quotients [(I+)-(I-)]/[(I+)+(I-)] 
 (Parsons and Flack (2004), Acta Cryst. A60, s61). 
;
_refine_ls_abs_structure_Flack 0.041(15)
_refine_ls_extinction_method none
_refine_ls_goodness_of_fit_ref 1.018
_refine_ls_hydrogen_treatment constr
_refine_ls_matrix_type full
_refine_ls_number_parameters 326
_refine_ls_number_reflns 4277
_refine_ls_number_restraints 1
_refine_ls_restrained_S_all 1.018
_refine_ls_R_factor_all 0.1018
_refine_ls_R_factor_gt 0.0599
_refine_ls_shift/su_max 0.000
_refine_ls_shift/su_mean 0.000
_refine_ls_structure_factor_coef Fsqd
_refine_ls_weighting_details 'w=1/[\s^2^(Fo^2^)+(0.0432P)^2^+0.0569P] where P=(Fo^2^+2Fc^2^)/3'
_refine_ls_weighting_scheme calc
_refine_ls_wR_factor_gt 0.1321
_refine_ls_wR_factor_ref 0.1521
_reflns_Friedel_coverage 0.779
_reflns_Friedel_fraction_full 0.864
_reflns_Friedel_fraction_max 0.887
_reflns_number_gt 2752
_reflns_number_total 4277
_reflns_threshold_expression 'I > 2\s(I)'
_cod_data_source_file c7ob00986k2.cif
_cod_data_source_block cd16536
_cod_database_code 7155689
_shelx_space_group_comment
; 
The symmetry employed for this shelxl refinement is uniquely defined 
by the following loop, which should always be used as a source of 
symmetry information in preference to the above space-group names. 
They are only intended as comments. 
;
_shelx_estimated_absorpt_t_min 0.708
_shelx_estimated_absorpt_t_max 0.795
_shelxl_version_number 2013-4

loop_
_space_group_symop_operation_xyz
'x, y, z'
'-x, y+1/2, -z'

loop_
_atom_site_label
_atom_site_type_symbol
_atom_site_fract_x
_atom_site_fract_y
_atom_site_fract_z
_atom_site_U_iso_or_equiv
_atom_site_adp_type
_atom_site_occupancy
_atom_site_site_symmetry_order
_atom_site_calc_flag
_atom_site_refinement_flags_posn
_atom_site_refinement_flags_adp
Br1 Br 0.36240(10) 0.44272(17) 0.19306(8) 0.0935(5) Uani 1 1 d . .
Cl1 Cl 0.4128(7) 0.2239(10) 0.9397(4) 0.196(3) Uani 1 1 d . .
Cl2 Cl 0.6341(10) 0.1227(9) 1.0666(5) 0.237(4) Uani 1 1 d . .
N1 N 1.0475(7) 0.6661(7) 0.2320(4) 0.0430(17) Uani 1 1 d . .
N2 N 0.9909(7) 0.5445(8) 0.1900(5) 0.0466(18) Uani 1 1 d . .
O1 O 0.7806(8) 0.5875(8) 0.5897(4) 0.0666(19) Uani 1 1 d . .
O2 O 1.0083(6) 0.5141(6) 0.6445(3) 0.0482(15) Uani 1 1 d . .
O3 O 1.1237(5) 0.4297(6) 0.3946(3) 0.0417(12) Uani 1 1 d . .
O4 O 1.1433(7) 0.7290(6) 0.3730(4) 0.0549(16) Uani 1 1 d . .
C1 C 1.1485(8) 0.4506(11) 0.6352(5) 0.0440(18) Uani 1 1 d . .
C2 C 1.2406(9) 0.4291(12) 0.7112(5) 0.055(2) Uani 1 1 d . .
H2 H 1.2076 0.4528 0.7662 0.066 Uiso 1 1 calc R U
C3 C 1.3832(10) 0.3715(11) 0.7041(6) 0.060(3) Uani 1 1 d . .
H3 H 1.4473 0.3566 0.7550 0.072 Uiso 1 1 calc R U
C4 C 1.4326(10) 0.3357(11) 0.6233(7) 0.058(3) Uani 1 1 d . .
H4 H 1.5287 0.2958 0.6200 0.070 Uiso 1 1 calc R U
C5 C 1.3406(9) 0.3586(10) 0.5473(6) 0.050(2) Uani 1 1 d . .
H5 H 1.3743 0.3347 0.4925 0.060 Uiso 1 1 calc R U
C6 C 1.1971(8) 0.4176(9) 0.5527(5) 0.041(2) Uani 1 1 d . .
C7 C 1.0905(7) 0.4520(10) 0.4801(4) 0.0369(17) Uani 1 1 d . .
C8 C 0.9555(9) 0.5108(9) 0.4882(5) 0.0401(19) Uani 1 1 d . .
C9 C 0.9009(10) 0.5414(9) 0.5732(6) 0.048(2) Uani 1 1 d . .
C10 C 0.8722(8) 0.5337(9) 0.3994(5) 0.0403(19) Uani 1 1 d . .
H10 H 0.8398 0.6305 0.3940 0.048 Uiso 1 1 calc R U
C11 C 1.0119(8) 0.5079(8) 0.3408(5) 0.0361(19) Uani 1 1 d . .
C12 C 1.0800(9) 0.6494(9) 0.3203(5) 0.0402(19) Uani 1 1 d . .
C13 C 0.9773(7) 0.4532(11) 0.2499(5) 0.0418(18) Uani 1 1 d . .
C14 C 0.9389(12) 0.3068(11) 0.2289(7) 0.063(3) Uani 1 1 d . .
H14A H 0.9324 0.2939 0.1658 0.094 Uiso 1 1 calc R U
H14B H 0.8421 0.2841 0.2512 0.094 Uiso 1 1 calc R U
H14C H 1.0173 0.2477 0.2559 0.094 Uiso 1 1 calc R U
C15 C 1.0786(10) 0.7837(9) 0.1785(6) 0.046(2) Uani 1 1 d . .
C16 C 1.1873(11) 0.8786(10) 0.2077(6) 0.056(2) Uani 1 1 d . .
H16 H 1.2431 0.8679 0.2620 0.067 Uiso 1 1 calc R U
C17 C 1.2113(15) 0.9906(12) 0.1540(9) 0.088(4) Uani 1 1 d . .
H17 H 1.2823 1.0573 0.1738 0.105 Uiso 1 1 calc R U
C18 C 1.136(2) 1.0067(15) 0.0744(10) 0.107(5) Uani 1 1 d . .
H18 H 1.1569 1.0820 0.0390 0.128 Uiso 1 1 calc R U
C19 C 1.0274(17) 0.9105(17) 0.0454(7) 0.100(5) Uani 1 1 d . .
H19 H 0.9726 0.9221 -0.0091 0.120 Uiso 1 1 calc R U
C20 C 0.9994(12) 0.7963(12) 0.0972(7) 0.071(3) Uani 1 1 d . .
H20 H 0.9284 0.7296 0.0772 0.085 Uiso 1 1 calc R U
C21 C 0.7346(7) 0.4390(10) 0.3762(5) 0.0393(17) Uani 1 1 d . .
C22 C 0.6286(8) 0.4755(10) 0.3089(5) 0.048(2) Uani 1 1 d . .
H22 H 0.6389 0.5585 0.2790 0.057 Uiso 1 1 calc R U
C23 C 0.5076(9) 0.3897(10) 0.2857(6) 0.052(3) Uani 1 1 d . .
C24 C 0.4899(10) 0.2658(10) 0.3281(6) 0.055(2) Uani 1 1 d . .
H24 H 0.4086 0.2071 0.3114 0.066 Uiso 1 1 calc R U
C25 C 0.5955(10) 0.2315(10) 0.3955(7) 0.056(2) Uani 1 1 d . .
H25 H 0.5839 0.1490 0.4259 0.068 Uiso 1 1 calc R U
C26 C 0.7174(9) 0.3144(9) 0.4198(6) 0.048(2) Uani 1 1 d . .
H26 H 0.7887 0.2877 0.4652 0.057 Uiso 1 1 calc R U
C27 C 0.582(2) 0.247(2) 0.9966(14) 0.161(8) Uani 1 1 d . .
H27A H 0.6598 0.2576 0.9549 0.193 Uiso 1 1 calc R U
H27B H 0.5776 0.3332 1.0294 0.193 Uiso 1 1 calc R U

loop_
_atom_site_aniso_label
_atom_site_aniso_U_11
_atom_site_aniso_U_22
_atom_site_aniso_U_33
_atom_site_aniso_U_23
_atom_site_aniso_U_13
_atom_site_aniso_U_12
Br1 0.0580(5) 0.1200(11) 0.0977(9) 0.0156(9) -0.0263(5) -0.0001(8)
Cl1 0.125(4) 0.291(9) 0.173(5) 0.072(5) 0.021(4) 0.027(5)
Cl2 0.240(8) 0.201(8) 0.251(8) 0.076(6) -0.108(6) -0.037(6)
N1 0.049(4) 0.038(4) 0.041(4) 0.001(3) 0.000(3) -0.005(3)
N2 0.048(4) 0.047(5) 0.044(4) -0.003(4) -0.005(3) -0.003(4)
O1 0.061(4) 0.073(5) 0.068(5) -0.006(4) 0.016(3) 0.016(4)
O2 0.057(3) 0.049(4) 0.039(3) -0.004(3) 0.006(3) -0.003(3)
O3 0.044(2) 0.038(3) 0.043(3) 0.000(3) 0.001(2) 0.009(3)
O4 0.077(4) 0.045(4) 0.042(3) -0.002(3) -0.003(3) -0.014(3)
C1 0.054(4) 0.040(5) 0.037(4) 0.001(5) 0.000(3) -0.008(5)
C2 0.066(5) 0.061(6) 0.037(5) 0.009(5) -0.003(4) -0.014(6)
C3 0.056(5) 0.067(6) 0.052(6) 0.011(5) -0.022(5) -0.008(5)
C4 0.053(5) 0.056(7) 0.063(7) 0.010(5) -0.011(5) 0.004(5)
C5 0.049(5) 0.049(6) 0.052(6) 0.004(5) -0.001(4) -0.002(4)
C6 0.044(4) 0.034(5) 0.043(5) 0.002(4) -0.006(3) -0.007(4)
C7 0.045(4) 0.032(4) 0.034(4) -0.006(4) 0.003(3) -0.006(5)
C8 0.043(4) 0.040(5) 0.036(5) -0.003(4) -0.001(4) -0.007(4)
C9 0.058(5) 0.034(5) 0.051(6) 0.002(4) 0.002(5) -0.002(5)
C10 0.046(4) 0.032(5) 0.042(5) 0.000(4) -0.002(4) 0.013(4)
C11 0.041(4) 0.034(5) 0.034(4) 0.000(3) 0.003(3) -0.003(3)
C12 0.046(4) 0.040(5) 0.033(5) -0.004(4) -0.004(4) 0.001(4)
C13 0.035(3) 0.047(5) 0.044(4) -0.003(5) 0.004(3) -0.003(5)
C14 0.078(6) 0.050(7) 0.061(7) -0.017(5) 0.006(5) -0.011(5)
C15 0.051(5) 0.049(6) 0.040(5) 0.007(4) 0.008(4) 0.009(4)
C16 0.065(5) 0.050(6) 0.054(6) 0.009(5) 0.009(5) -0.011(5)
C17 0.109(9) 0.075(10) 0.081(9) 0.021(7) 0.022(8) -0.016(7)
C18 0.167(14) 0.066(9) 0.092(11) 0.027(8) 0.032(11) -0.011(10)
C19 0.140(10) 0.108(13) 0.049(6) 0.041(7) -0.006(7) 0.028(10)
C20 0.085(7) 0.072(8) 0.054(7) 0.019(6) -0.009(5) 0.007(6)
C21 0.043(4) 0.033(5) 0.041(4) 0.000(5) 0.003(3) 0.004(5)
C22 0.043(4) 0.044(6) 0.055(5) -0.002(4) 0.003(4) 0.005(4)
C23 0.034(4) 0.062(7) 0.061(6) 0.005(5) 0.002(4) 0.013(4)
C24 0.045(5) 0.057(7) 0.063(6) -0.010(5) 0.008(5) -0.013(4)
C25 0.056(5) 0.044(6) 0.070(7) -0.005(5) 0.016(5) -0.001(5)
C26 0.051(5) 0.044(6) 0.049(6) 0.004(4) -0.001(4) 0.005(4)
C27 0.150(16) 0.151(18) 0.187(19) 0.030(15) 0.044(15) -0.033(13)

loop_
_atom_type_symbol
_atom_type_description
_atom_type_scat_dispersion_real
_atom_type_scat_dispersion_imag
_atom_type_scat_source
C C 0.0033 0.0016 'International Tables Vol C Tables 4.2.6.8 and 6.1.1.4'
H H 0.0000 0.0000 'International Tables Vol C Tables 4.2.6.8 and 6.1.1.4'
N N 0.0061 0.0033 'International Tables Vol C Tables 4.2.6.8 and 6.1.1.4'
O O 0.0106 0.0060 'International Tables Vol C Tables 4.2.6.8 and 6.1.1.4'
Cl Cl 0.1484 0.1585 'International Tables Vol C Tables 4.2.6.8 and 6.1.1.4'
Br Br -0.2901 2.4595 'International Tables Vol C Tables 4.2.6.8 and 6.1.1.4'

loop_
_geom_angle_atom_site_label_1
_geom_angle_atom_site_label_2
_geom_angle_atom_site_label_3
_geom_angle
C12 N1 N2 112.7(7)
C12 N1 C15 128.1(7)
N2 N1 C15 118.8(7)
C13 N2 N1 107.7(7)
C1 O2 C9 123.4(6)
C7 O3 C11 105.7(5)
C2 C1 C6 121.4(8)
C2 C1 O2 116.7(7)
C6 C1 O2 121.7(6)
C1 C2 C3 118.3(8)
C1 C2 H2 120.9
C3 C2 H2 120.9
C4 C3 C2 121.3(8)
C4 C3 H3 119.4
C2 C3 H3 119.4
C3 C4 C5 120.3(8)
C3 C4 H4 119.9
C5 C4 H4 119.9
C4 C5 C6 119.5(8)
C4 C5 H5 120.2
C6 C5 H5 120.2
C5 C6 C1 119.2(7)
C5 C6 C7 126.3(7)
C1 C6 C7 114.4(7)
C8 C7 O3 114.2(6)
C8 C7 C6 124.4(7)
O3 C7 C6 121.4(6)
C7 C8 C9 122.0(8)
C7 C8 C10 111.0(7)
C9 C8 C10 127.0(7)
O1 C9 O2 117.5(8)
O1 C9 C8 128.8(9)
O2 C9 C8 113.7(7)
C8 C10 C21 116.0(7)
C8 C10 C11 97.9(6)
C21 C10 C11 113.8(6)
C8 C10 H10 109.6
C21 C10 H10 109.6
C11 C10 H10 109.6
O3 C11 C13 114.8(7)
O3 C11 C12 109.0(6)
C13 C11 C12 100.7(6)
O3 C11 C10 106.6(6)
C13 C11 C10 117.7(6)
C12 C11 C10 107.4(6)
O4 C12 N1 128.7(8)
O4 C12 C11 126.8(7)
N1 C12 C11 104.5(7)
N2 C13 C11 112.9(8)
N2 C13 C14 122.5(8)
C11 C13 C14 124.5(8)
C13 C14 H14A 109.5
C13 C14 H14B 109.5
H14A C14 H14B 109.5
C13 C14 H14C 109.5
H14A C14 H14C 109.5
H14B C14 H14C 109.5
C16 C15 C20 121.4(9)
C16 C15 N1 120.3(8)
C20 C15 N1 118.3(8)
C15 C16 C17 117.9(10)
C15 C16 H16 121.1
C17 C16 H16 121.1
C18 C17 C16 122.5(13)
C18 C17 H17 118.8
C16 C17 H17 118.8
C17 C18 C19 119.2(12)
C17 C18 H18 120.4
C19 C18 H18 120.4
C18 C19 C20 120.4(11)
C18 C19 H19 119.8
C20 C19 H19 119.8
C15 C20 C19 118.6(12)
C15 C20 H20 120.7
C19 C20 H20 120.7
C22 C21 C26 119.1(8)
C22 C21 C10 119.5(8)
C26 C21 C10 121.4(7)
C23 C22 C21 120.1(9)
C23 C22 H22 120.0
C21 C22 H22 120.0
C22 C23 C24 121.3(8)
C22 C23 Br1 119.3(7)
C24 C23 Br1 119.4(7)
C25 C24 C23 117.9(8)
C25 C24 H24 121.0
C23 C24 H24 121.0
C26 C25 C24 122.0(9)
C26 C25 H25 119.0
C24 C25 H25 119.0
C25 C26 C21 119.6(8)
C25 C26 H26 120.2
C21 C26 H26 120.2
Cl2 C27 Cl1 115.2(13)
Cl2 C27 H27A 108.5
Cl1 C27 H27A 108.5
Cl2 C27 H27B 108.5
Cl1 C27 H27B 108.5
H27A C27 H27B 107.5

loop_
_geom_bond_atom_site_label_1
_geom_bond_atom_site_label_2
_geom_bond_distance
Br1 C23 1.891(9)
Cl1 C27 1.67(2)
Cl2 C27 1.65(2)
N1 C12 1.356(10)
N1 N2 1.410(10)
N1 C15 1.435(11)
N2 C13 1.278(11)
O1 C9 1.186(10)
O2 C1 1.387(10)
O2 C9 1.403(10)
O3 C7 1.366(8)
O3 C11 1.440(9)
O4 C12 1.213(10)
C1 C2 1.370(10)
C1 C6 1.387(10)
C2 C3 1.377(13)
C2 H2 0.9300
C3 C4 1.372(12)
C3 H3 0.9300
C4 C5 1.372(11)
C4 H4 0.9300
C5 C6 1.386(11)
C5 H5 0.9300
C6 C7 1.427(10)
C7 C8 1.324(10)
C8 C9 1.437(12)
C8 C10 1.497(11)
C10 C21 1.532(11)
C10 C11 1.582(10)
C10 H10 0.9800
C11 C13 1.484(11)
C11 C12 1.534(12)
C13 C14 1.485(15)
C14 H14A 0.9600
C14 H14B 0.9600
C14 H14C 0.9600
C15 C16 1.371(13)
C15 C20 1.372(12)
C16 C17 1.380(14)
C16 H16 0.9300
C17 C18 1.339(18)
C17 H17 0.9300
C18 C19 1.378(19)
C18 H18 0.9300
C19 C20 1.387(17)
C19 H19 0.9300
C20 H20 0.9300
C21 C22 1.371(10)
C21 C26 1.387(13)
C22 C23 1.369(12)
C22 H22 0.9300
C23 C24 1.375(13)
C24 C25 1.365(13)
C24 H24 0.9300
C25 C26 1.362(13)
C25 H25 0.9300
C26 H26 0.9300
C27 H27A 0.9700
C27 H27B 0.9700

loop_
_geom_torsion_atom_site_label_1
_geom_torsion_atom_site_label_2
_geom_torsion_atom_site_label_3
_geom_torsion_atom_site_label_4
_geom_torsion
C12 N1 N2 C13 4.0(9)
C15 N1 N2 C13 177.7(7)
C9 O2 C1 C2 -179.1(8)
C9 O2 C1 C6 4.5(12)
C6 C1 C2 C3 -0.9(15)
O2 C1 C2 C3 -177.4(9)
C1 C2 C3 C4 -0.3(16)
C2 C3 C4 C5 0.9(15)
C3 C4 C5 C6 -0.3(14)
C4 C5 C6 C1 -0.9(12)
C4 C5 C6 C7 177.8(8)
C2 C1 C6 C5 1.5(13)
O2 C1 C6 C5 177.8(8)
C2 C1 C6 C7 -177.3(9)
O2 C1 C6 C7 -1.1(12)
C11 O3 C7 C8 12.9(9)
C11 O3 C7 C6 -165.3(7)
C5 C6 C7 C8 -178.7(9)
C1 C6 C7 C8 0.1(12)
C5 C6 C7 O3 -0.7(13)
C1 C6 C7 O3 178.1(7)
O3 C7 C8 C9 179.6(7)
C6 C7 C8 C9 -2.3(13)
O3 C7 C8 C10 1.6(10)
C6 C7 C8 C10 179.7(8)
C1 O2 C9 O1 175.0(8)
C1 O2 C9 C8 -6.2(10)
C7 C8 C9 O1 -176.2(10)
C10 C8 C9 O1 1.5(15)
C7 C8 C9 O2 5.0(11)
C10 C8 C9 O2 -177.2(7)
C7 C8 C10 C21 107.7(8)
C9 C8 C10 C21 -70.2(10)
C7 C8 C10 C11 -13.6(8)
C9 C8 C10 C11 168.5(8)
C7 O3 C11 C13 -153.1(6)
C7 O3 C11 C12 94.7(7)
C7 O3 C11 C10 -21.0(8)
C8 C10 C11 O3 20.5(7)
C21 C10 C11 O3 -102.4(7)
C8 C10 C11 C13 151.1(7)
C21 C10 C11 C13 28.2(10)
C8 C10 C11 C12 -96.2(7)
C21 C10 C11 C12 140.8(7)
N2 N1 C12 O4 172.2(8)
C15 N1 C12 O4 -0.8(14)
N2 N1 C12 C11 -10.2(8)
C15 N1 C12 C11 176.8(7)
O3 C11 C12 O4 -49.5(10)
C13 C11 C12 O4 -170.7(8)
C10 C11 C12 O4 65.6(10)
O3 C11 C12 N1 132.8(6)
C13 C11 C12 N1 11.7(7)
C10 C11 C12 N1 -112.0(7)
N1 N2 C13 C11 4.7(8)
N1 N2 C13 C14 -172.2(7)
O3 C11 C13 N2 -127.3(7)
C12 C11 C13 N2 -10.3(8)
C10 C11 C13 N2 106.0(8)
O3 C11 C13 C14 49.6(10)
C12 C11 C13 C14 166.6(7)
C10 C11 C13 C14 -77.1(10)
C12 N1 C15 C16 19.8(12)
N2 N1 C15 C16 -152.9(8)
C12 N1 C15 C20 -161.7(8)
N2 N1 C15 C20 25.7(11)
C20 C15 C16 C17 2.2(14)
N1 C15 C16 C17 -179.3(8)
C15 C16 C17 C18 -2.1(17)
C16 C17 C18 C19 2(2)
C17 C18 C19 C20 -2(2)
C16 C15 C20 C19 -2.2(15)
N1 C15 C20 C19 179.3(9)
C18 C19 C20 C15 1.9(18)
C8 C10 C21 C22 162.5(7)
C11 C10 C21 C22 -85.1(9)
C8 C10 C21 C26 -19.8(10)
C11 C10 C21 C26 92.6(8)
C26 C21 C22 C23 0.2(11)
C10 C21 C22 C23 178.0(7)
C21 C22 C23 C24 -0.5(12)
C21 C22 C23 Br1 179.7(6)
C22 C23 C24 C25 1.1(13)
Br1 C23 C24 C25 -179.1(6)
C23 C24 C25 C26 -1.5(13)
C24 C25 C26 C21 1.2(13)
C22 C21 C26 C25 -0.5(12)
C10 C21 C26 C25 -178.3(7)
